data_2006463
loop_
_publ_author_name
'Pingyun Feng'
'Xianhui Bu'
'Galen D. Stucky'

_publ_section_title
;
 A Caesium Zinc Phosphate Constructed from Ladder-Like Four-Ring Chains
;
_journal_issue 9
_journal_name_full 'Acta Crystallographica Section C'
_journal_page_first 1170
_journal_page_last 1173
_journal_paper_doi 10.1107/S0108270197004423
_journal_volume 53
_journal_year 1997
_chemical_formula_structural 'Cs [Zn3 (H P O4)2 (P O4)]'
_chemical_formula_sum 'Cs H2 O12 P3 Zn3'
_chemical_formula_weight 615.95
_chemical_name_systematic
;
 cesium trizinc phosphate bis(hydrogenphosphate)
;
_space_group_IT_number 2
_symmetry_cell_setting triclinic
_symmetry_space_group_name_Hall '-P 1'
_symmetry_space_group_name_H-M 'P -1'
_audit_creation_method SHELXL
_cell_angle_alpha 95.7960(10)
_cell_angle_beta 90.3150(10)
_cell_angle_gamma 108.0780(10)
_cell_formula_units_Z 2
_cell_length_a 5.1636(10)
_cell_length_b 8.0324(10)
_cell_length_c 14.8009(2)
_cell_measurement_reflns_used 4352
_cell_measurement_temperature 293(2)
_cell_measurement_theta_max 28.28
_cell_measurement_theta_min 1.38
_cell_volume 580.16(13)
_computing_cell_refinement 'SAINT (Siemens, 1995)'
_computing_data_collection 'SMART (Siemens, 1996)'
_computing_data_reduction SAINT
_computing_molecular_graphics SHELXTL/PC
_computing_publication_material SHELXTL/PC
_computing_structure_refinement SHELXTL/PC
_computing_structure_solution 'SHELXTL/PC (Sheldrick, 1995)'
_diffrn_ambient_temperature 293(2)
_diffrn_measurement_device 'Siemens SMART CCD'
_diffrn_measurement_method '\w scan'
_diffrn_radiation_monochromator graphite
_diffrn_radiation_source 'normal-focus sealed tube'
_diffrn_radiation_type MoK\a
_diffrn_radiation_wavelength 0.71073
_diffrn_reflns_av_R_equivalents 0.0514
_diffrn_reflns_av_sigmaI/netI 0.0745
_diffrn_reflns_limit_h_max 6
_diffrn_reflns_limit_h_min -6
_diffrn_reflns_limit_k_max 10
_diffrn_reflns_limit_k_min -10
_diffrn_reflns_limit_l_max 19
_diffrn_reflns_limit_l_min -19
_diffrn_reflns_number 6023
_diffrn_reflns_theta_max 28.28
_diffrn_reflns_theta_min 1.38
_diffrn_standards_decay_% 0.00
_exptl_absorpt_coefficient_mu 9.715
_exptl_absorpt_correction_T_max 0.88
_exptl_absorpt_correction_T_min 0.34
_exptl_absorpt_correction_type
;empirical - fitted by spherical harmonic functions (Blessing, 1995;
Sheldrick, 1996)
;
_exptl_crystal_colour colorless
_exptl_crystal_density_diffrn 3.526
_exptl_crystal_description 'thin needle'
_exptl_crystal_F_000 576
_exptl_crystal_size_max 0.470
_exptl_crystal_size_mid 0.050
_exptl_crystal_size_min 0.017
_refine_diff_density_max 1.613
_refine_diff_density_min -2.137
_refine_ls_extinction_coef 0.0330(17)
_refine_ls_extinction_method 'SHELXTL/PC (Sheldrick, 1995)'
_refine_ls_goodness_of_fit_all 0.988
_refine_ls_goodness_of_fit_obs 0.909
_refine_ls_hydrogen_treatment noref
_refine_ls_matrix_type full
_refine_ls_number_parameters 173
_refine_ls_number_reflns 2774
_refine_ls_number_restraints 0
_refine_ls_restrained_S_all 0.988
_refine_ls_restrained_S_obs 0.909
_refine_ls_R_factor_all 0.0479
_refine_ls_R_factor_obs .0384
_refine_ls_shift/esd_max 0.001
_refine_ls_shift/esd_mean 0.000
_refine_ls_structure_factor_coef Fsqd
_refine_ls_weighting_details 'w = 1/[\s^2^(Fo^2^)+(0.0549P)^2^] where P=(Fo^2^+2Fc^2^)/3'
_refine_ls_weighting_scheme calc
_refine_ls_wR_factor_all 0.1100
_refine_ls_wR_factor_obs .0904
_reflns_number_observed 2247
_reflns_number_total 2774
_reflns_observed_criterion >2sigma(I)
_cod_data_source_file br1177.cif
_cod_data_source_block final
_cod_depositor_comments
;
The following automatic conversions were performed:
'_geom_bond_publ_flag' value 'Y' changed to 'y' according to
'/home/saulius/struct/CIF-dictionaries/cif_core.dic' dictionary named
'cif_core.dic' version 2.4.1 from 2010-06-29 (36 times).

Automatic conversion script
Id: cif_fix_enum 1527 2010-12-29 10:47:43Z saulius 
;
_cod_original_cell_volume 580.16(2)
_cod_original_formula_sum 'Cs [Zn3 (H P O4)2 (P O4)]'
_cod_database_code 2006463

loop_
_symmetry_equiv_pos_as_xyz
'x, y, z'
'-x, -y, -z'

loop_
_atom_site_aniso_label
_atom_site_aniso_U_11
_atom_site_aniso_U_22
_atom_site_aniso_U_33
_atom_site_aniso_U_12
_atom_site_aniso_U_13
_atom_site_aniso_U_23
Cs1 .0228(3) .0223(2) .0211(3) .0034(2) .0009(2) -.0001(2)
Zn1 .0108(4) .0111(3) .0116(4) .0025(3) -.0002(3) .0000(3)
Zn2 .0115(4) .0138(4) .0107(4) .0026(3) .0007(3) .0001(3)
Zn3 .0105(4) .0120(4) .0121(4) .0026(3) -.0006(3) -.0005(3)
P1 .0093(7) .0106(7) .0084(7) .0023(6) -.0007(6) -.0012(6)
P2 .0100(8) .0127(7) .0086(8) .0022(6) -.0004(6) -.0008(6)
P3 .0110(8) .0120(7) .0121(8) .0032(6) .0011(6) -.0019(6)
O1 .023(3) .012(2) .011(2) .001(2) -.004(2) .002(2)
O2 .009(2) .017(2) .014(2) .001(2) -.001(2) -.006(2)
O3 .012(2) .021(2) .011(2) .009(2) .000(2) .000(2)
O4 .012(2) .021(2) .014(2) .006(2) .002(2) .003(2)
O5 .011(2) .023(2) .017(2) -.001(2) -.002(2) .005(2)
O6 .015(2) .031(3) .020(3) .012(2) -.001(2) -.007(2)
O7 .028(3) .011(2) .020(3) .003(2) .008(2) .001(2)
O8 .013(2) .021(2) .017(2) -.001(2) .002(2) .006(2)
O9 .016(2) .040(3) .012(2) .017(2) -.003(2) -.003(2)
O10 .024(3) .011(2) .018(2) .001(2) -.006(2) -.001(2)
O11 .025(3) .014(2) .022(3) .004(2) .004(2) -.005(2)
O12 .017(2) .014(2) .019(2) .002(2) .004(2) -.007(2)

loop_
_atom_site_label
_atom_site_fract_x
_atom_site_fract_y
_atom_site_fract_z
_atom_site_U_iso_or_equiv
_atom_site_thermal_displace_type
_atom_site_calc_flag
_atom_site_refinement_flags
_atom_site_occupancy
_atom_site_disorder_group
_atom_site_type_symbol
Cs1 .22209(9) .91733(6) .25583(3) .0231(2) Uani d . 1 . Cs
Zn1 .48520(15) .41967(9) .13923(5) .0114(2) Uani d . 1 . Zn
Zn2 -.12889(15) .15478(9) .42969(5) .0124(2) Uani d . 1 . Zn
Zn3 -.12044(15) .17928(9) .04539(5) .0119(2) Uani d . 1 . Zn
P1 .6347(3) .7802(2) .06476(11) .0098(3) Uani d . 1 . P
P2 -.0578(3) .3348(2) .24729(11) .0109(3) Uani d . 1 . P
P3 -.3993(3) -.2472(2) .45939(11) .0120(3) Uani d . 1 . P
O1 .6329(10) .6679(6) .1423(3) .0163(10) Uani d . 1 . O
O2 .2734(9) .3030(6) .0252(3) .0145(9) Uani d . 1 . O
O3 .7780(9) .3135(6) .1557(3) .0141(9) Uani d . 1 . O
O4 .2241(9) .3237(6) .2283(3) .0154(9) Uani d . 1 . O
O5 .2655(9) .2652(6) .4509(3) .0180(10) Uani d . 1 . O
O6 -.3182(10) .2339(7) .5277(3) .0216(11) Uani d . 1 . O
O7 -.2142(10) -.1021(6) .4103(3) .0203(11) Uani d . 1 . O
O8 -.2138(9) .2018(6) .3086(3) .0182(10) Uani d . 1 . O
O9 -.3553(10) .2012(7) -.0486(3) .0212(11) Uani d . 1 . O
O10 -.1437(10) -.0415(6) .0902(3) .0188(10) Uani d . 1 . O
O11 -.0249(10) .5269(6) .2931(3) .0208(11) Uani d . 1 . O
O12 -.4284(9) -.4225(6) .3930(3) .0178(10) Uani d . 1 . O

loop_
_atom_type_symbol
_atom_type_description
_atom_type_scat_dispersion_real
_atom_type_scat_dispersion_imag
_atom_type_scat_source
O O 0.0106 0.0060 'International Tables Vol C Tables 4.2.6.8 and 6.1.1.4'
P P 0.1023 0.0942 'International Tables Vol C Tables 4.2.6.8 and 6.1.1.4'
Zn Zn 0.2839 1.4301 'International Tables Vol C Tables 4.2.6.8 and 6.1.1.4'
Cs Cs -0.3680 2.1192 'International Tables Vol C Tables 4.2.6.8 and 6.1.1.4'
H H 0.0000 0.0000 'International Tables Vol C Tables 4.2.6.8 and 6.1.1.4'

loop_
_geom_angle_atom_site_label_1
_geom_angle_atom_site_label_2
_geom_angle_atom_site_label_3
_geom_angle_site_symmetry_1
_geom_angle_site_symmetry_3
_geom_angle
O11 Cs1 O8 . 1_665 132.72(13)
O11 Cs1 O10 . 1_565 104.58(13)
O8 Cs1 O10 1_665 1_565 120.25(12)
O11 Cs1 O7 . 1_565 71.67(12)
O8 Cs1 O7 1_665 1_565 113.14(12)
O10 Cs1 O7 1_565 1_565 97.79(13)
O11 Cs1 O9 . 2_565 91.31(13)
O8 Cs1 O9 1_665 2_565 97.70(13)
O10 Cs1 O9 1_565 2_565 60.51(12)
O7 Cs1 O9 1_565 2_565 148.78(13)
O11 Cs1 O4 . 1_565 156.69(12)
O8 Cs1 O4 1_665 1_565 67.08(12)
O10 Cs1 O4 1_565 1_565 63.19(11)
O7 Cs1 O4 1_565 1_565 89.72(11)
O9 Cs1 O4 2_565 1_565 98.33(12)
O11 Cs1 O1 . 1_455 61.38(12)
O8 Cs1 O1 1_665 1_455 163.25(12)
O10 Cs1 O1 1_565 1_455 43.76(11)
O7 Cs1 O1 1_565 1_455 78.18(12)
O9 Cs1 O1 2_565 1_455 70.66(12)
O4 Cs1 O1 1_565 1_455 101.90(11)
O11 Cs1 O6 . 2_566 57.47(12)
O8 Cs1 O6 1_665 2_566 83.81(12)
O10 Cs1 O6 1_565 2_566 153.22(12)
O7 Cs1 O6 1_565 2_566 59.21(12)
O9 Cs1 O6 2_565 2_566 132.60(11)
O4 Cs1 O6 1_565 2_566 124.74(11)
O1 Cs1 O6 1_455 2_566 112.91(11)
O11 Cs1 O1 . . 72.10(11)
O8 Cs1 O1 1_665 . 84.18(11)
O10 Cs1 O1 1_565 . 101.73(11)
O7 Cs1 O1 1_565 . 142.09(11)
O9 Cs1 O1 2_565 . 42.08(11)
O4 Cs1 O1 1_565 . 128.11(11)
O1 Cs1 O1 1_455 . 94.04(10)
O6 Cs1 O1 2_566 . 91.65(10)
O11 Cs1 O8 . 1_565 115.84(11)
O8 Cs1 O8 1_665 1_565 97.72(12)
O10 Cs1 O8 1_565 1_565 64.05(11)
O7 Cs1 O8 1_565 1_565 50.71(11)
O9 Cs1 O8 2_565 1_565 122.70(11)
O4 Cs1 O8 1_565 1_565 41.64(11)
O1 Cs1 O8 1_455 1_565 79.72(10)
O6 Cs1 O8 2_566 1_565 103.76(10)
O1 Cs1 O8 . 1_565 164.59(10)
O11 Cs1 O7 . 1_665 82.34(12)
O8 Cs1 O7 1_665 1_665 50.69(11)
O10 Cs1 O7 1_565 1_665 166.13(12)
O7 Cs1 O7 1_565 1_665 95.81(13)
O9 Cs1 O7 2_565 1_665 107.94(11)
O4 Cs1 O7 1_565 1_665 114.24(11)
O1 Cs1 O7 1_455 1_665 143.40(10)
O6 Cs1 O7 2_566 1_665 40.22(11)
O1 Cs1 O7 . 1_665 68.57(10)
O8 Cs1 O7 1_565 1_665 124.17(10)
O11 Cs1 O5 . 1_565 117.27(12)
O8 Cs1 O5 1_665 1_565 61.21(11)
O10 Cs1 O5 1_565 1_565 111.15(11)
O7 Cs1 O5 1_565 1_565 54.13(11)
O9 Cs1 O5 2_565 1_565 151.23(12)
O4 Cs1 O5 1_565 1_565 56.71(11)
O1 Cs1 O5 1_455 1_565 124.47(10)
O6 Cs1 O5 2_566 1_565 68.23(11)
O1 Cs1 O5 . 1_565 140.78(10)
O8 Cs1 O5 1_565 1_565 49.44(10)
O7 Cs1 O5 1_665 1_565 74.96(10)
O1 Zn1 O4 . . 118.7(2)
O1 Zn1 O3 . . 110.5(2)
O4 Zn1 O3 . . 104.1(2)
O1 Zn1 O2 . . 113.9(2)
O4 Zn1 O2 . . 100.4(2)
O3 Zn1 O2 . . 108.1(2)
O1 Zn1 Cs1 . 1_545 155.42(14)
O4 Zn1 Cs1 . 1_545 45.72(13)
O3 Zn1 Cs1 . 1_545 65.57(14)
O2 Zn1 Cs1 . 1_545 89.58(14)
O6 Zn2 O8 . . 116.7(2)
O6 Zn2 O7 . . 113.7(2)
O8 Zn2 O7 . . 100.1(2)
O6 Zn2 O5 . . 109.7(2)
O8 Zn2 O5 . . 106.3(2)
O7 Zn2 O5 . . 109.7(2)
O6 Zn2 Cs1 . 1_545 169.2(2)
O8 Zn2 Cs1 . 1_545 71.33(14)
O7 Zn2 Cs1 . 1_545 56.30(14)
O5 Zn2 Cs1 . 1_545 72.91(14)
O6 Zn2 Cs1 . 1_445 98.36(15)
O8 Zn2 Cs1 . 1_445 48.62(14)
O7 Zn2 Cs1 . 1_445 66.7(2)
O5 Zn2 Cs1 . 1_445 149.76(14)
Cs1 Zn2 Cs1 1_545 1_445 81.65(2)
O9 Zn3 O10 . . 123.3(2)
O9 Zn3 O2 . . 112.5(2)
O10 Zn3 O2 . . 107.7(2)
O9 Zn3 O3 . 1_455 103.2(2)
O10 Zn3 O3 . 1_455 101.7(2)
O2 Zn3 O3 . 1_455 106.5(2)
O9 Zn3 Cs1 . 2_565 40.94(14)
O10 Zn3 Cs1 . 2_565 107.55(14)
O2 Zn3 Cs1 . 2_565 86.04(13)
O3 Zn3 Cs1 1_455 2_565 142.87(13)
O9 P1 O1 2_565 . 111.0(3)
O9 P1 O10 2_565 1_665 112.8(3)
O1 P1 O10 . 1_665 107.0(3)
O9 P1 O2 2_565 2_665 109.4(3)
O1 P1 O2 . 2_665 110.6(3)
O10 P1 O2 1_665 2_665 105.9(3)
O9 P1 Cs1 2_565 . 57.0(2)
O1 P1 Cs1 . . 71.9(2)
O10 P1 Cs1 1_665 . 87.1(2)
O2 P1 Cs1 2_665 . 164.7(2)
O9 P1 Cs1 2_565 1_655 139.1(2)
O1 P1 Cs1 . 1_655 58.2(2)
O10 P1 Cs1 1_665 1_655 50.2(2)
O2 P1 Cs1 2_665 1_655 111.2(2)
Cs1 P1 Cs1 . 1_655 83.18(3)
O8 P2 O4 . . 113.3(3)
O8 P2 O3 . 1_455 110.4(3)
O4 P2 O3 . 1_455 109.6(3)
O8 P2 O11 . . 109.4(3)
O4 P2 O11 . . 107.8(3)
O3 P2 O11 1_455 . 106.1(3)
O8 P2 Cs1 . 1_545 66.0(2)
O4 P2 Cs1 . 1_545 51.3(2)
O3 P2 Cs1 1_455 1_545 109.1(2)
O11 P2 Cs1 . 1_545 143.6(2)
O8 P2 Cs1 . 1_445 38.2(2)
O4 P2 Cs1 . 1_445 127.4(2)
O3 P2 Cs1 1_455 1_445 72.2(2)
O11 P2 Cs1 . 1_445 122.5(2)
Cs1 P2 Cs1 1_545 1_445 77.69(3)
O6 P3 O7 2_456 . 114.2(3)
O6 P3 O5 2_456 2_556 111.8(3)
O7 P3 O5 . 2_556 111.5(3)
O6 P3 O12 2_456 . 107.4(3)
O7 P3 O12 . . 103.9(3)
O5 P3 O12 2_556 . 107.4(3)
O6 P3 Cs1 2_456 1_445 60.4(2)
O7 P3 Cs1 . 1_445 65.0(2)
O5 P3 Cs1 2_556 1_445 165.1(2)
O12 P3 Cs1 . 1_445 87.5(2)
P1 O1 Zn1 . . 127.6(3)
P1 O1 Cs1 . 1_655 99.4(2)
Zn1 O1 Cs1 . 1_655 124.8(2)
P1 O1 Cs1 . . 84.7(2)
Zn1 O1 Cs1 . . 115.1(2)
Cs1 O1 Cs1 1_655 . 94.04(10)
P1 O2 Zn1 2_665 . 130.4(3)
P1 O2 Zn3 2_665 . 110.5(2)
Zn1 O2 Zn3 . . 113.1(2)
P2 O3 Zn1 1_655 . 123.7(3)
P2 O3 Zn3 1_655 1_655 118.7(2)
Zn1 O3 Zn3 . 1_655 117.6(2)
P2 O4 Zn1 . . 132.6(3)
P2 O4 Cs1 . 1_545 107.9(2)
Zn1 O4 Cs1 . 1_545 109.7(2)
P3 O5 Zn2 2_556 . 119.2(3)
P3 O5 Cs1 2_556 1_545 117.3(2)
Zn2 O5 Cs1 . 1_545 77.22(14)
P3 O6 Zn2 2_456 . 135.9(3)
P3 O6 Cs1 2_456 2_566 98.4(2)
Zn2 O6 Cs1 . 2_566 114.8(2)
P3 O7 Zn2 . . 131.5(3)
P3 O7 Cs1 . 1_545 135.2(2)
Zn2 O7 Cs1 . 1_545 93.0(2)
P3 O7 Cs1 . 1_445 93.5(2)
Zn2 O7 Cs1 . 1_445 84.5(2)
Cs1 O7 Cs1 1_545 1_445 95.80(13)
P2 O8 Zn2 . . 131.9(3)
P2 O8 Cs1 . 1_445 124.5(2)
Zn2 O8 Cs1 . 1_445 103.6(2)
P2 O8 Cs1 . 1_545 92.1(2)
Zn2 O8 Cs1 . 1_545 78.90(14)
Cs1 O8 Cs1 1_445 1_545 97.72(12)
P1 O9 Zn3 2_565 . 141.7(3)
P1 O9 Cs1 2_565 2_565 100.0(2)
Zn3 O9 Cs1 . 2_565 116.7(2)
P1 O10 Zn3 1_445 . 126.8(3)
P1 O10 Cs1 1_445 1_545 108.1(2)
Zn3 O10 Cs1 . 1_545 124.4(2)
P2 O11 Cs1 . . 140.3(3)

loop_
_geom_bond_atom_site_label_1
_geom_bond_atom_site_label_2
_geom_bond_site_symmetry_2
_geom_bond_distance
_geom_bond_publ_flag
Cs1 O11 . 3.105(5) y
Cs1 O8 1_665 3.130(5) y
Cs1 O10 1_565 3.192(5) y
Cs1 O7 1_565 3.200(5) y
Cs1 O9 2_565 3.260(5) y
Cs1 O4 1_565 3.327(5) y
Cs1 O1 1_455 3.402(5) y
Cs1 O6 2_566 3.623(5) y
Cs1 O1 . 3.652(5) y
Cs1 O8 1_565 3.708(5) y
Cs1 O7 1_665 3.742(5) y
Cs1 O5 1_565 3.764(5) y
Zn1 O1 . 1.896(4) y
Zn1 O4 . 1.931(5) y
Zn1 O3 . 1.977(4) y
Zn1 O2 . 1.986(4) y
Zn1 Cs1 1_545 4.3743(9) ?
Zn2 O6 . 1.918(5) y
Zn2 O8 . 1.943(5) y
Zn2 O7 . 1.962(5) y
Zn2 O5 . 1.962(5) y
Zn2 Cs1 1_545 3.8405(8) ?
Zn2 Cs1 1_445 4.0544(9) ?
Zn3 O9 . 1.897(5) y
Zn3 O10 . 1.924(5) y
Zn3 O2 . 2.006(4) y
Zn3 O3 1_455 2.027(4) y
Zn3 Cs1 2_565 4.4471(9) ?
P1 O9 2_565 1.516(5) y
P1 O1 . 1.528(5) y
P1 O10 1_665 1.540(5) y
P1 O2 2_665 1.572(4) y
P1 Cs1 1_655 3.951(2) ?
P2 O8 . 1.512(5) y
P2 O4 . 1.512(4) y
P2 O3 1_455 1.561(5) y
P2 O11 . 1.579(5) y
P2 Cs1 1_545 4.055(2) ?
P2 Cs1 1_445 4.176(2) ?
P3 O6 2_456 1.507(5) y
P3 O7 . 1.512(5) y
P3 O5 2_556 1.534(5) y
P3 O12 . 1.600(5) y
P3 Cs1 1_445 4.122(2) ?
O1 Cs1 1_655 3.402(5) ?
O2 P1 2_665 1.572(4) ?
O3 P2 1_655 1.561(5) ?
O3 Zn3 1_655 2.027(4) ?
O4 Cs1 1_545 3.327(5) ?
O5 P3 2_556 1.534(5) ?
O5 Cs1 1_545 3.764(5) ?
O6 P3 2_456 1.507(5) ?
O6 Cs1 2_566 3.623(5) ?
O7 Cs1 1_545 3.200(5) ?
O7 Cs1 1_445 3.742(5) ?
O8 Cs1 1_445 3.130(5) ?
O8 Cs1 1_545 3.708(5) ?
O9 P1 2_565 1.516(5) ?
O9 Cs1 2_565 3.260(5) ?
O10 P1 1_445 1.540(5) ?
O10 Cs1 1_545 3.192(5) ?
